data_7114358
loop_
_publ_author_name
'Stevenson, Paul J.'
'Nieuwenhuyzen, Mark'
'Osborne, Daire'

_publ_section_title
;
 Three component coupling reactions of N-acetyl-2-azetine- rapid
 stereoselective entry to 2,3,4-trisubstituted tetrahydroquinolines
;
_journal_issue 5
_journal_name_full 'Chemical Communications'
_journal_page_first 444
_journal_paper_doi 10.1039/b110242g
_journal_year 2002
_chemical_formula_moiety '? C25 H27 N3 O2'
_chemical_formula_sum 'C25 H27 N3 O2'
_chemical_formula_weight 401.50
_chemical_name_systematic
; 
? 
;
_space_group_IT_number 61
_symmetry_cell_setting orthorhombic
_symmetry_space_group_name_Hall '-P 2ac 2ab'
_symmetry_space_group_name_H-M 'P b c a'
_atom_sites_solution_hydrogens geom
_atom_sites_solution_primary direct
_atom_sites_solution_secondary difmap
_audit_creation_method SHELXL-97
_cell_angle_alpha 90.00
_cell_angle_beta 90.00
_cell_angle_gamma 90.00
_cell_formula_units_Z 8
_cell_length_a 17.607(2)
_cell_length_b 9.595(3)
_cell_length_c 25.870(8)
_cell_measurement_reflns_used 25
_cell_measurement_temperature 293(2)
_cell_measurement_theta_max 20
_cell_measurement_theta_min 5
_cell_volume 4370(2)
_computing_cell_refinement 'XSCANS (Fait, 1993)'
_computing_data_collection 'XSCANS (Fait, 1993)'
_computing_data_reduction 'XSCANS (Fait, 1993)'
_computing_molecular_graphics 'SHELXTL (Sheldrick, 1998)'
_computing_publication_material 'SHELXTL (Sheldrick, 1998)'
_computing_structure_refinement 'SHELXTL (Sheldrick, 1998)'
_computing_structure_solution 'SHELXS-97 (Sheldrick, 1990)'
_diffrn_ambient_temperature 293(2)
_diffrn_measured_fraction_theta_full 0.984
_diffrn_measured_fraction_theta_max 0.984
_diffrn_measurement_device_type 'Siemens P4'
_diffrn_measurement_method 'omega scans'
_diffrn_radiation_monochromator graphite
_diffrn_radiation_source 'fine-focus sealed tube'
_diffrn_radiation_type CuK\a
_diffrn_radiation_wavelength 1.54178
_diffrn_reflns_av_R_equivalents 0.0000
_diffrn_reflns_av_sigmaI/netI 0.0551
_diffrn_reflns_limit_h_max 0
_diffrn_reflns_limit_h_min -18
_diffrn_reflns_limit_k_max 10
_diffrn_reflns_limit_k_min 0
_diffrn_reflns_limit_l_max 0
_diffrn_reflns_limit_l_min -27
_diffrn_reflns_number 2700
_diffrn_reflns_theta_full 54.98
_diffrn_reflns_theta_max 54.98
_diffrn_reflns_theta_min 3.42
_exptl_absorpt_coefficient_mu 0.621
_exptl_absorpt_correction_type none
_exptl_crystal_colour colourless
_exptl_crystal_density_diffrn 1.220
_exptl_crystal_density_method 'not measured'
_exptl_crystal_description needle
_exptl_crystal_F_000 1712
_exptl_crystal_size_max 0.52
_exptl_crystal_size_mid 0.12
_exptl_crystal_size_min 0.08
_refine_diff_density_max 0.212
_refine_diff_density_min -0.272
_refine_diff_density_rms 0.064
_refine_ls_extinction_method none
_refine_ls_goodness_of_fit_ref 1.002
_refine_ls_hydrogen_treatment calc
_refine_ls_matrix_type full
_refine_ls_number_parameters 273
_refine_ls_number_reflns 2700
_refine_ls_number_restraints 0
_refine_ls_restrained_S_all 1.002
_refine_ls_R_factor_all 0.1210
_refine_ls_R_factor_gt 0.0706
_refine_ls_shift/su_max 0.000
_refine_ls_shift/su_mean 0.000
_refine_ls_structure_factor_coef Fsqd
_refine_ls_weighting_details 'calc w=1/[\s^2^(Fo^2^)+(0.1312P)^2^+0.0000P] where P=(Fo^2^+2Fc^2^)/3'
_refine_ls_weighting_scheme calc
_refine_ls_wR_factor_gt 0.1790
_refine_ls_wR_factor_ref 0.2382
_reflns_number_gt 1405
_reflns_number_total 2700
_reflns_threshold_expression >2sigma(I)
_cod_data_source_file b110242g.txt
_cod_data_source_block dreg2
_cod_depositor_comments
;
The following automatic conversions were performed:

'_symmetry_cell_setting' value 'Orthorhombic' changed to
'orthorhombic' according to
/usr/data/users/saulius/automatic-downloads/retrospective/RSC/lib/dictionaries/cif_core.dic
dictionary named 'cif_core.dic' version 2.4.2 from 2011-04-26.

Automatic conversion script
Id: cif_fix_values 2281 2013-09-26 08:29:07Z andrius 
;
_cod_original_sg_symbol_H-M Pbca
_cod_database_code 7114358

loop_
_symmetry_equiv_pos_as_xyz
'x, y, z'
'-x+1/2, -y, z+1/2'
'-x, y+1/2, -z+1/2'
'x+1/2, -y+1/2, -z'
'-x, -y, -z'
'x-1/2, y, -z-1/2'
'x, -y-1/2, z-1/2'
'-x-1/2, y-1/2, z'

loop_
_atom_site_label
_atom_site_type_symbol
_atom_site_fract_x
_atom_site_fract_y
_atom_site_fract_z
_atom_site_U_iso_or_equiv
_atom_site_adp_type
_atom_site_occupancy
_atom_site_symmetry_multiplicity
_atom_site_calc_flag
_atom_site_refinement_flags
C1 C 0.1070(3) -0.0288(5) 0.53336(18) 0.0603(13) Uani 1 1 d .
H1 H 0.0517 -0.0177 0.5337 0.072 Uiso 1 1 calc R
N2 N 0.1218(2) -0.1721(4) 0.51923(16) 0.0682(12) Uani 1 1 d .
H2 H 0.1442 -0.1917 0.4906 0.082 Uiso 1 1 calc R
C3 C 0.0994(3) -0.2774(5) 0.5526(2) 0.0574(13) Uani 1 1 d .
C4 C 0.0937(3) -0.4134(6) 0.5355(2) 0.0713(15) Uani 1 1 d .
H4 H 0.1047 -0.4344 0.5012 0.086 Uiso 1 1 calc R
C5 C 0.0721(3) -0.5177(6) 0.5686(2) 0.0771(16) Uani 1 1 d .
H5 H 0.0676 -0.6083 0.5562 0.093 Uiso 1 1 calc R
C6 C 0.0569(3) -0.4911(6) 0.6197(2) 0.0772(16) Uani 1 1 d .
H6 H 0.0431 -0.5625 0.6421 0.093 Uiso 1 1 calc R
C7 C 0.0628(3) -0.3562(6) 0.6368(2) 0.0691(15) Uani 1 1 d .
H7 H 0.0523 -0.3370 0.6713 0.083 Uiso 1 1 calc R
C8 C 0.0837(3) -0.2476(5) 0.60451(18) 0.0558(13) Uani 1 1 d .
C9 C 0.0874(3) -0.0997(5) 0.62489(19) 0.0578(13) Uani 1 1 d .
H9 H 0.1121 -0.1015 0.6588 0.069 Uiso 1 1 calc R
C10 C 0.1342(2) -0.0048(5) 0.58887(18) 0.0572(13) Uani 1 1 d .
H10 H 0.1234 0.0922 0.5981 0.069 Uiso 1 1 calc R
C11 C 0.2202(2) -0.0299(6) 0.59587(19) 0.0628(14) Uani 1 1 d .
H11A H 0.2315 -0.1273 0.5893 0.075 Uiso 1 1 calc R
H11B H 0.2480 0.0257 0.5709 0.075 Uiso 1 1 calc R
N12 N 0.2449(2) 0.0061(4) 0.64750(15) 0.0592(11) Uani 1 1 d .
H12 H 0.2435 0.0925 0.6563 0.071 Uiso 1 1 calc R
C13 C 0.2697(3) -0.0852(6) 0.6822(2) 0.0646(14) Uani 1 1 d .
O14 O 0.2712(3) -0.2106(4) 0.67434(17) 0.0984(15) Uani 1 1 d .
C15 C 0.2968(3) -0.0254(6) 0.7325(2) 0.0822(17) Uani 1 1 d .
H15A H 0.2755 -0.0777 0.7606 0.123 Uiso 1 1 calc R
H15B H 0.2810 0.0701 0.7350 0.123 Uiso 1 1 calc R
H15C H 0.3512 -0.0304 0.7340 0.123 Uiso 1 1 calc R
C16 C 0.1370(3) 0.0699(5) 0.49226(19) 0.0589(13) Uani 1 1 d .
C17 C 0.2061(3) 0.0483(6) 0.4669(2) 0.0753(16) Uani 1 1 d .
H17 H 0.2372 -0.0254 0.4768 0.090 Uiso 1 1 calc R
C18 C 0.2286(3) 0.1357(7) 0.4275(2) 0.0804(17) Uani 1 1 d .
H18 H 0.2753 0.1218 0.4115 0.097 Uiso 1 1 calc R
C19 C 0.1823(3) 0.2436(6) 0.4114(2) 0.0714(15) Uani 1 1 d .
C20 C 0.1150(3) 0.2684(6) 0.4373(2) 0.0665(14) Uani 1 1 d .
H20 H 0.0844 0.3431 0.4278 0.080 Uiso 1 1 calc R
C21 C 0.0934(3) 0.1827(5) 0.47698(19) 0.0587(13) Uani 1 1 d .
H21 H 0.0482 0.2008 0.4942 0.070 Uiso 1 1 calc R
O22 O 0.2078(2) 0.3194(5) 0.36922(17) 0.1007(14) Uani 1 1 d .
C23 C 0.1522(4) 0.3924(9) 0.3401(3) 0.126(3) Uani 1 1 d .
H23A H 0.1757 0.4339 0.3103 0.189 Uiso 1 1 calc R
H23B H 0.1300 0.4640 0.3611 0.189 Uiso 1 1 calc R
H23C H 0.1134 0.3287 0.3291 0.189 Uiso 1 1 calc R
N24 N 0.0093(2) -0.0488(4) 0.63169(16) 0.0653(12) Uani 1 1 d .
H24 H -0.0263 -0.0941 0.6163 0.078 Uiso 1 1 calc R
C25 C -0.0116(3) 0.0651(5) 0.66062(18) 0.0535(12) Uani 1 1 d .
C26 C 0.0385(3) 0.1362(5) 0.69323(19) 0.0643(14) Uani 1 1 d .
H26 H 0.0891 0.1092 0.6950 0.077 Uiso 1 1 calc R
C27 C 0.0129(3) 0.2463(6) 0.72277(19) 0.0703(15) Uani 1 1 d .
H27 H 0.0464 0.2907 0.7451 0.084 Uiso 1 1 calc R
C28 C -0.0613(4) 0.2920(6) 0.7199(2) 0.0775(17) Uani 1 1 d .
H28 H -0.0777 0.3668 0.7399 0.093 Uiso 1 1 calc R
C29 C -0.1107(3) 0.2246(6) 0.6868(2) 0.0749(16) Uani 1 1 d .
H29 H -0.1608 0.2543 0.6843 0.090 Uiso 1 1 calc R
C30 C -0.0861(3) 0.1140(5) 0.6576(2) 0.0621(14) Uani 1 1 d .
H30 H -0.1200 0.0706 0.6353 0.075 Uiso 1 1 calc R

loop_
_atom_site_aniso_label
_atom_site_aniso_U_11
_atom_site_aniso_U_22
_atom_site_aniso_U_33
_atom_site_aniso_U_23
_atom_site_aniso_U_13
_atom_site_aniso_U_12
C1 0.050(3) 0.063(3) 0.067(3) -0.005(3) 0.002(2) 0.002(3)
N2 0.071(3) 0.067(3) 0.067(3) -0.015(2) 0.010(2) -0.007(2)
C3 0.047(3) 0.054(3) 0.071(3) -0.009(3) 0.004(2) -0.003(2)
C4 0.073(4) 0.066(4) 0.074(4) -0.022(3) 0.000(3) -0.001(3)
C5 0.070(4) 0.060(3) 0.102(5) -0.008(4) -0.005(3) 0.000(3)
C6 0.078(4) 0.061(4) 0.093(4) 0.006(3) 0.000(3) -0.007(3)
C7 0.067(3) 0.068(4) 0.072(4) 0.003(3) -0.002(3) -0.002(3)
C8 0.047(3) 0.058(3) 0.062(3) -0.006(3) -0.003(2) -0.003(3)
C9 0.049(3) 0.061(3) 0.064(3) -0.007(3) -0.005(2) 0.002(2)
C10 0.049(3) 0.055(3) 0.067(3) -0.001(3) -0.002(2) 0.002(2)
C11 0.049(3) 0.062(3) 0.077(3) -0.012(3) -0.002(2) -0.001(3)
N12 0.054(2) 0.045(2) 0.078(3) -0.007(2) -0.013(2) -0.002(2)
C13 0.058(3) 0.049(3) 0.087(4) -0.008(3) -0.003(3) 0.006(3)
O14 0.117(3) 0.040(2) 0.138(4) -0.009(2) -0.021(3) 0.002(2)
C15 0.081(4) 0.082(4) 0.084(4) -0.010(4) -0.013(3) 0.008(3)
C16 0.050(3) 0.064(3) 0.062(3) -0.008(3) 0.002(2) -0.004(3)
C17 0.059(3) 0.082(4) 0.085(4) 0.012(3) 0.006(3) 0.003(3)
C18 0.061(3) 0.092(4) 0.089(4) 0.006(4) 0.021(3) 0.006(3)
C19 0.059(3) 0.076(4) 0.080(4) 0.001(3) 0.004(3) -0.014(3)
C20 0.060(3) 0.063(3) 0.077(3) -0.002(3) -0.008(3) -0.002(3)
C21 0.048(3) 0.059(3) 0.069(3) -0.005(3) 0.001(2) 0.002(3)
O22 0.074(3) 0.114(4) 0.114(3) 0.039(3) 0.016(2) -0.011(3)
C23 0.104(5) 0.157(8) 0.117(6) 0.065(6) 0.003(5) -0.010(5)
N24 0.045(2) 0.070(3) 0.081(3) -0.023(2) 0.003(2) 0.002(2)
C25 0.052(3) 0.051(3) 0.058(3) -0.002(3) 0.008(2) -0.002(2)
C26 0.063(3) 0.062(3) 0.067(3) -0.010(3) 0.003(3) -0.004(3)
C27 0.089(4) 0.058(3) 0.064(3) -0.001(3) 0.000(3) -0.013(3)
C28 0.096(5) 0.059(4) 0.077(4) -0.003(3) 0.022(3) 0.013(4)
C29 0.070(3) 0.067(4) 0.087(4) 0.000(4) 0.010(3) 0.012(3)
C30 0.052(3) 0.067(3) 0.067(3) 0.000(3) 0.002(2) 0.000(3)

loop_
_atom_type_symbol
_atom_type_description
_atom_type_scat_dispersion_real
_atom_type_scat_dispersion_imag
_atom_type_scat_source
C C 0.0181 0.0091 'International Tables Vol C Tables 4.2.6.8 and 6.1.1.4'
H H 0.0000 0.0000 'International Tables Vol C Tables 4.2.6.8 and 6.1.1.4'
N N 0.0311 0.0180 'International Tables Vol C Tables 4.2.6.8 and 6.1.1.4'
O O 0.0492 0.0322 'International Tables Vol C Tables 4.2.6.8 and 6.1.1.4'

loop_
_geom_angle_atom_site_label_1
_geom_angle_atom_site_label_2
_geom_angle_atom_site_label_3
_geom_angle
N2 C1 C16 110.7(4)
N2 C1 C10 108.9(4)
C16 C1 C10 117.0(4)
C3 N2 C1 119.0(4)
C4 C3 N2 120.7(5)
C4 C3 C8 119.1(5)
N2 C3 C8 120.2(4)
C5 C4 C3 120.7(5)
C6 C5 C4 121.3(6)
C5 C6 C7 118.2(6)
C6 C7 C8 122.3(5)
C7 C8 C3 118.5(5)
C7 C8 C9 120.4(4)
C3 C8 C9 121.1(5)
N24 C9 C8 108.2(4)
N24 C9 C10 112.1(4)
C8 C9 C10 111.4(4)
C1 C10 C9 108.1(4)
C1 C10 C11 113.2(4)
C9 C10 C11 111.2(4)
N12 C11 C10 111.5(4)
C13 N12 C11 124.4(4)
O14 C13 N12 123.0(5)
O14 C13 C15 121.0(5)
N12 C13 C15 116.0(5)
C21 C16 C17 117.7(5)
C21 C16 C1 119.6(4)
C17 C16 C1 122.6(5)
C18 C17 C16 120.5(5)
C17 C18 C19 120.6(5)
C20 C19 C18 119.2(5)
C20 C19 O22 124.7(6)
C18 C19 O22 116.1(5)
C21 C20 C19 119.9(5)
C20 C21 C16 122.0(5)
C19 O22 C23 117.0(5)
C25 N24 C9 125.4(4)
N24 C25 C30 119.2(4)
N24 C25 C26 123.2(4)
C30 C25 C26 117.5(5)
C27 C26 C25 120.2(5)
C26 C27 C28 121.5(5)
C29 C28 C27 118.7(5)
C30 C29 C28 120.3(5)
C29 C30 C25 121.7(5)

loop_
_geom_bond_atom_site_label_1
_geom_bond_atom_site_label_2
_geom_bond_distance
C1 N2 1.447(6)
C1 C16 1.518(7)
C1 C10 1.531(6)
N2 C3 1.386(6)
C3 C4 1.381(7)
C3 C8 1.401(7)
C4 C5 1.372(8)
C5 C6 1.371(8)
C6 C7 1.372(7)
C7 C8 1.386(7)
C8 C9 1.515(7)
C9 N24 1.470(6)
C9 C10 1.542(6)
C10 C11 1.543(6)
C11 N12 1.447(6)
N12 C13 1.328(6)
C13 O14 1.220(6)
C13 C15 1.499(7)
C16 C21 1.384(7)
C16 C17 1.398(7)
C17 C18 1.378(7)
C18 C19 1.382(8)
C19 C20 1.382(7)
C19 O22 1.386(6)
C20 C21 1.369(7)
O22 C23 1.419(7)
N24 C25 1.375(6)
C25 C30 1.395(7)
C25 C26 1.397(7)
C26 C27 1.379(7)
C27 C28 1.381(7)
C28 C29 1.380(8)
C29 C30 1.373(7)
